data_7026310
loop_
_publ_author_name
'Deng, Zhao-Peng'
'Qi, Hui-Ling'
'Huo, Li-Hua'
'Ng, Seik Weng'
'Zhao, Hui'
'Gao, Shan'

_publ_section_title
;
 Syntheses and structures of copper(I) complexes based on Cu(n)X(n) (X =
 Br and I; n = 1, 2 and 4) units and bis(pyridyl) ligands with longer
 flexible spacer.
;
_journal_issue 42
_journal_name_full 'Dalton transactions (Cambridge, England : 2003)'
_journal_page_first 10038
_journal_page_last 10050
_journal_paper_doi 10.1039/c0dt00336k
_journal_volume 39
_journal_year 2010
_chemical_formula_moiety 'C144 H126 Br2 Cl2 Cu4 N8 P6, 2(C2 H3 N)'
_chemical_formula_sum 'C148 H132 Br2 Cl2 Cu4 N10 P6'
_chemical_formula_weight 2721.34
_chemical_name_systematic
;
?
;
_space_group_IT_number 2
_symmetry_cell_setting triclinic
_symmetry_space_group_name_Hall '-P 1'
_symmetry_space_group_name_H-M 'P -1'
_atom_sites_solution_hydrogens geom
_atom_sites_solution_primary direct
_atom_sites_solution_secondary difmap
_audit_creation_method SHELXL-97
_cell_angle_alpha 78.0138(10)
_cell_angle_beta 79.3595(10)
_cell_angle_gamma 75.4086(11)
_cell_formula_units_Z 1
_cell_length_a 10.3154(4)
_cell_length_b 13.0512(5)
_cell_length_c 26.0607(10)
_cell_measurement_reflns_used 21499
_cell_measurement_temperature 295(2)
_cell_measurement_theta_max 25.00
_cell_measurement_theta_min 3.03
_cell_volume 3288.7(2)
_computing_cell_refinement RAPID-AUTO
_computing_data_collection 'RAPID-AUTO (Rigaku Corporation, 1998)'
_computing_data_reduction 'CrystalStructure (Rigaku/MSC and Rigaku Corporation, 2002)'
_computing_molecular_graphics SHELXL-97
_computing_publication_material SHELXL-97
_computing_structure_refinement 'SHELXL-97 (Sheldrick, 1997)'
_computing_structure_solution 'SHELXS-97 (Sheldrick, 1990)'
_diffrn_ambient_temperature 295(2)
_diffrn_detector_area_resol_mean 10.000
_diffrn_measured_fraction_theta_full 0.990
_diffrn_measured_fraction_theta_max 0.990
_diffrn_measurement_device_type 'Rigaku RAXIS-RAPID'
_diffrn_measurement_method \w
_diffrn_radiation_monochromator graphite
_diffrn_radiation_source 'fine-focus sealed tube'
_diffrn_radiation_type MoK\a
_diffrn_radiation_wavelength 0.71073
_diffrn_reflns_av_R_equivalents 0.0338
_diffrn_reflns_av_sigmaI/netI 0.0482
_diffrn_reflns_limit_h_max 12
_diffrn_reflns_limit_h_min -12
_diffrn_reflns_limit_k_max 15
_diffrn_reflns_limit_k_min -15
_diffrn_reflns_limit_l_max 30
_diffrn_reflns_limit_l_min -30
_diffrn_reflns_number 25593
_diffrn_reflns_theta_full 25.00
_diffrn_reflns_theta_max 25.00
_diffrn_reflns_theta_min 3.01
_diffrn_standards_decay_% 0
_diffrn_standards_interval_count 0
_diffrn_standards_interval_time 0
_diffrn_standards_number 0
_exptl_absorpt_coefficient_mu 1.414
_exptl_absorpt_correction_T_max 0.8375
_exptl_absorpt_correction_T_min 0.7749
_exptl_absorpt_correction_type multi-scan
_exptl_absorpt_process_details 'ABSCOR (Higashi, 1995)'
_exptl_crystal_colour pale-yellow
_exptl_crystal_density_diffrn 1.374
_exptl_crystal_density_method 'not measured'
_exptl_crystal_description prism
_exptl_crystal_F_000 1400
_exptl_crystal_size_max 0.19
_exptl_crystal_size_mid 0.14
_exptl_crystal_size_min 0.13
_refine_diff_density_max 0.588
_refine_diff_density_min -0.481
_refine_diff_density_rms 0.072
_refine_ls_extinction_method none
_refine_ls_goodness_of_fit_ref 1.159
_refine_ls_hydrogen_treatment constr
_refine_ls_matrix_type full
_refine_ls_number_parameters 798
_refine_ls_number_reflns 11477
_refine_ls_number_restraints 25
_refine_ls_restrained_S_all 1.170
_refine_ls_R_factor_all 0.0866
_refine_ls_R_factor_gt 0.0652
_refine_ls_shift/su_max 0.001
_refine_ls_shift/su_mean 0.000
_refine_ls_structure_factor_coef Fsqd
_refine_ls_weighting_details 'calc w=1/[\s^2^(Fo^2^)+(0.0296P)^2^+8.4221P] where P=(Fo^2^+2Fc^2^)/3'
_refine_ls_weighting_scheme calc
_refine_ls_wR_factor_gt 0.1401
_refine_ls_wR_factor_ref 0.1507
_reflns_number_gt 8696
_reflns_number_total 11477
_reflns_threshold_expression >2sigma(I)
_cod_data_source_file c0dt00336k.txt
_cod_data_source_block complex2
_cod_database_code 7026310

loop_
_symmetry_equiv_pos_as_xyz
'x, y, z'
'-x, -y, -z'

loop_
_atom_site_label
_atom_site_type_symbol
_atom_site_fract_x
_atom_site_fract_y
_atom_site_fract_z
_atom_site_U_iso_or_equiv
_atom_site_adp_type
_atom_site_occupancy
_atom_site_symmetry_multiplicity
_atom_site_calc_flag
_atom_site_refinement_flags
Cu1 Cu 1.02163(7) 0.37341(6) 0.02583(3) 0.0579(2) Uani 1 1 d .
Cu2 Cu 0.33426(7) 0.24468(5) 0.35449(3) 0.04734(19) Uani 1 1 d .
Br1 Br 1.0869(11) 0.5362(9) 0.0592(4) 0.0550(12) Uani 0.3740(17) 1 d P
Br2 Br 0.57726(18) 0.23820(17) 0.35220(7) 0.0611(5) Uani 0.6260(17) 1 d P
Cl1 Cl 1.0674(15) 0.5196(12) 0.0546(6) 0.0514(16) Uani 0.6260(17) 1 d P
Cl2 Cl 0.5678(17) 0.2448(15) 0.3525(7) 0.171(7) Uani 0.3740(17) 1 d P
P1 P 1.20012(15) 0.23939(12) 0.01309(6) 0.0493(3) Uani 1 1 d .
P2 P 0.31826(15) 0.07328(11) 0.35473(6) 0.0492(4) Uani 1 1 d .
P3 P 0.20914(14) 0.34775(11) 0.41594(5) 0.0431(3) Uani 1 1 d .
N1 N 0.8443(5) 0.3435(4) 0.0723(2) 0.0575(12) Uani 1 1 d .
N2 N 0.9100(5) 0.3597(4) 0.14938(19) 0.0676(14) Uani 1 1 d .
H2N H 0.9909 0.3575 0.1330 0.081 Uiso 1 1 calc R
N3 N 0.3746(5) 0.4723(4) 0.29250(17) 0.0525(11) Uani 1 1 d U
H3N H 0.3753 0.4378 0.3244 0.063 Uiso 1 1 calc R
N4 N 0.3067(4) 0.3311(4) 0.27357(16) 0.0461(10) Uani 1 1 d .
N5 N 1.0047(10) 0.3269(9) -0.2661(5) 0.234(7) Uani 1 1 d D
C1 C 1.3562(5) 0.2717(4) -0.0259(2) 0.0504(13) Uani 1 1 d .
C2 C 1.4562(6) 0.1962(5) -0.0495(2) 0.0654(17) Uani 1 1 d .
H2 H 1.4428 0.1275 -0.0475 0.078 Uiso 1 1 calc R
C3 C 1.5760(7) 0.2222(6) -0.0763(3) 0.0731(19) Uani 1 1 d .
H3 H 1.6432 0.1711 -0.0917 0.088 Uiso 1 1 calc R
C4 C 1.5944(7) 0.3235(6) -0.0797(3) 0.078(2) Uani 1 1 d .
H4 H 1.6745 0.3412 -0.0977 0.093 Uiso 1 1 calc R
C5 C 1.4969(8) 0.3986(6) -0.0571(3) 0.088(2) Uani 1 1 d .
H5 H 1.5113 0.4669 -0.0591 0.105 Uiso 1 1 calc R
C6 C 1.3764(7) 0.3741(5) -0.0310(3) 0.0675(17) Uani 1 1 d .
H6 H 1.3087 0.4268 -0.0168 0.081 Uiso 1 1 calc R
C7 C 1.2576(6) 0.1573(4) 0.0740(2) 0.0527(14) Uani 1 1 d .
C8 C 1.3905(7) 0.1146(5) 0.0813(3) 0.0677(17) Uani 1 1 d .
H8 H 1.4586 0.1288 0.0538 0.081 Uiso 1 1 calc R
C9 C 1.4257(8) 0.0511(6) 0.1286(3) 0.078(2) Uani 1 1 d .
H9 H 1.5163 0.0239 0.1327 0.094 Uiso 1 1 calc R
C10 C 1.3268(9) 0.0286(6) 0.1690(3) 0.087(2) Uani 1 1 d .
H10 H 1.3500 -0.0136 0.2008 0.104 Uiso 1 1 calc R
C11 C 1.1942(9) 0.0679(6) 0.1629(3) 0.085(2) Uani 1 1 d .
H11 H 1.1273 0.0512 0.1903 0.103 Uiso 1 1 calc R
C12 C 1.1580(7) 0.1332(5) 0.1158(2) 0.0678(17) Uani 1 1 d .
H12 H 1.0672 0.1607 0.1122 0.081 Uiso 1 1 calc R
C13 C 1.1697(6) 0.1394(5) -0.0196(2) 0.0588(15) Uani 1 1 d .
C14 C 1.2180(8) 0.0302(6) -0.0058(3) 0.090(2) Uani 1 1 d .
H14 H 1.2674 0.0056 0.0225 0.108 Uiso 1 1 calc R
C15 C 1.1969(10) -0.0425(8) -0.0314(4) 0.115(3) Uani 1 1 d .
H15 H 1.2303 -0.1155 -0.0206 0.138 Uiso 1 1 calc R
C16 C 1.1265(12) -0.0081(10) -0.0732(4) 0.124(4) Uani 1 1 d .
H16 H 1.1144 -0.0578 -0.0917 0.148 Uiso 1 1 calc R
C17 C 1.0732(12) 0.0986(10) -0.0883(4) 0.127(4) Uani 1 1 d .
H17 H 1.0229 0.1216 -0.1164 0.152 Uiso 1 1 calc R
C18 C 1.0955(8) 0.1735(7) -0.0609(3) 0.089(2) Uani 1 1 d .
H18 H 1.0596 0.2464 -0.0708 0.107 Uiso 1 1 calc R
C19 C 0.4594(6) -0.0020(5) 0.3133(2) 0.0574(15) Uani 1 1 d .
C20 C 0.5310(6) 0.0588(5) 0.2721(2) 0.0606(15) Uani 1 1 d .
H20 H 0.5080 0.1334 0.2671 0.073 Uiso 1 1 calc R
C21 C 0.6354(7) 0.0066(7) 0.2394(3) 0.078(2) Uani 1 1 d .
H21 H 0.6828 0.0467 0.2121 0.094 Uiso 1 1 calc R
C22 C 0.6710(9) -0.1028(7) 0.2459(3) 0.094(2) Uani 1 1 d .
H22 H 0.7416 -0.1366 0.2231 0.112 Uiso 1 1 calc R
C23 C 0.6024(9) -0.1629(6) 0.2863(3) 0.098(3) Uani 1 1 d .
H23 H 0.6266 -0.2376 0.2912 0.117 Uiso 1 1 calc R
C24 C 0.4951(8) -0.1107(5) 0.3202(3) 0.080(2) Uani 1 1 d .
H24 H 0.4483 -0.1511 0.3476 0.096 Uiso 1 1 calc R
C25 C 0.3131(6) -0.0181(4) 0.4184(2) 0.0504(13) Uani 1 1 d .
C26 C 0.4288(7) -0.0507(5) 0.4431(2) 0.0652(16) Uani 1 1 d .
H26 H 0.5083 -0.0306 0.4261 0.078 Uiso 1 1 calc R
C27 C 0.4254(8) -0.1129(5) 0.4930(3) 0.0756(19) Uani 1 1 d .
H27 H 0.5025 -0.1328 0.5097 0.091 Uiso 1 1 calc R
C28 C 0.3106(9) -0.1455(5) 0.5182(3) 0.077(2) Uani 1 1 d .
H28 H 0.3099 -0.1884 0.5515 0.093 Uiso 1 1 calc R
C29 C 0.1962(8) -0.1145(5) 0.4939(3) 0.0703(18) Uani 1 1 d .
H29 H 0.1175 -0.1358 0.5111 0.084 Uiso 1 1 calc R
C30 C 0.1974(6) -0.0515(5) 0.4440(2) 0.0580(15) Uani 1 1 d .
H30 H 0.1197 -0.0316 0.4277 0.070 Uiso 1 1 calc R
C31 C 0.1640(7) 0.0652(5) 0.3323(2) 0.0611(16) Uani 1 1 d .
C32 C 0.1511(8) -0.0205(6) 0.3116(3) 0.083(2) Uani 1 1 d .
H32 H 0.2259 -0.0759 0.3056 0.099 Uiso 1 1 calc R
C33 C 0.0254(11) -0.0238(9) 0.2997(3) 0.107(3) Uani 1 1 d .
H33 H 0.0162 -0.0806 0.2853 0.128 Uiso 1 1 calc R
C34 C -0.0849(11) 0.0589(10) 0.3098(4) 0.111(3) Uani 1 1 d .
H34 H -0.1690 0.0563 0.3027 0.133 Uiso 1 1 calc R
C35 C -0.0732(9) 0.1428(8) 0.3295(4) 0.107(3) Uani 1 1 d .
H35 H -0.1480 0.1981 0.3357 0.128 Uiso 1 1 calc R
C36 C 0.0525(8) 0.1457(6) 0.3404(3) 0.084(2) Uani 1 1 d .
H36 H 0.0610 0.2043 0.3535 0.101 Uiso 1 1 calc R
C37 C 0.2004(5) 0.2868(4) 0.4861(2) 0.0446(12) Uani 1 1 d .
C38 C 0.1847(6) 0.1814(5) 0.5005(2) 0.0631(16) Uani 1 1 d .
H38 H 0.1772 0.1444 0.4747 0.076 Uiso 1 1 calc R
C39 C 0.1801(7) 0.1308(5) 0.5532(3) 0.0742(19) Uani 1 1 d .
H39 H 0.1695 0.0603 0.5624 0.089 Uiso 1 1 calc R
C40 C 0.1911(7) 0.1842(6) 0.5914(2) 0.0699(18) Uani 1 1 d .
H40 H 0.1883 0.1500 0.6265 0.084 Uiso 1 1 calc R
C41 C 0.2063(7) 0.2872(6) 0.5781(2) 0.0716(18) Uani 1 1 d .
H41 H 0.2158 0.3229 0.6041 0.086 Uiso 1 1 calc R
C42 C 0.2077(7) 0.3396(5) 0.5258(2) 0.0605(16) Uani 1 1 d .
H42 H 0.2136 0.4113 0.5174 0.073 Uiso 1 1 calc R
C43 C 0.0327(5) 0.3900(4) 0.40472(19) 0.0436(12) Uani 1 1 d .
C44 C -0.0764(6) 0.3764(4) 0.4431(2) 0.0552(14) Uani 1 1 d .
H44 H -0.0634 0.3513 0.4783 0.066 Uiso 1 1 calc R
C45 C -0.2041(6) 0.4000(5) 0.4292(3) 0.0673(17) Uani 1 1 d .
H45 H -0.2764 0.3892 0.4554 0.081 Uiso 1 1 calc R
C46 C -0.2281(6) 0.4385(5) 0.3785(3) 0.0673(17) Uani 1 1 d .
H46 H -0.3155 0.4531 0.3701 0.081 Uiso 1 1 calc R
C47 C -0.1223(6) 0.4557(6) 0.3396(3) 0.0691(18) Uani 1 1 d .
H47 H -0.1378 0.4844 0.3050 0.083 Uiso 1 1 calc R
C48 C 0.0075(6) 0.4299(5) 0.3526(2) 0.0634(16) Uani 1 1 d .
H48 H 0.0794 0.4393 0.3260 0.076 Uiso 1 1 calc R
C49 C 0.2563(5) 0.4745(4) 0.41694(19) 0.0423(12) Uani 1 1 d .
C50 C 0.1673(6) 0.5739(5) 0.4094(2) 0.0551(14) Uani 1 1 d .
H50 H 0.0802 0.5791 0.4027 0.066 Uiso 1 1 calc R
C51 C 0.2097(7) 0.6661(5) 0.4119(2) 0.0660(17) Uani 1 1 d .
H51 H 0.1509 0.7329 0.4058 0.079 Uiso 1 1 calc R
C52 C 0.3349(7) 0.6600(5) 0.4231(2) 0.0658(17) Uani 1 1 d .
H52 H 0.3607 0.7220 0.4256 0.079 Uiso 1 1 calc R
C53 C 0.4237(6) 0.5616(5) 0.4308(2) 0.0606(16) Uani 1 1 d .
H53 H 0.5099 0.5571 0.4383 0.073 Uiso 1 1 calc R
C54 C 0.3848(6) 0.4688(5) 0.4272(2) 0.0515(13) Uani 1 1 d .
H54 H 0.4457 0.4027 0.4318 0.062 Uiso 1 1 calc R
C55 C 0.7531(7) 0.3229(5) 0.0478(3) 0.0701(18) Uani 1 1 d .
H55 H 0.7705 0.3286 0.0112 0.084 Uiso 1 1 calc R
C56 C 0.6350(7) 0.2937(6) 0.0732(4) 0.090(2) Uani 1 1 d .
H56 H 0.5736 0.2816 0.0543 0.108 Uiso 1 1 calc R
C57 C 0.6117(7) 0.2832(6) 0.1273(4) 0.090(3) Uani 1 1 d .
H57 H 0.5339 0.2622 0.1459 0.108 Uiso 1 1 calc R
C58 C 0.7011(7) 0.3032(5) 0.1540(3) 0.078(2) Uani 1 1 d .
H58 H 0.6857 0.2952 0.1907 0.094 Uiso 1 1 calc R
C59 C 0.8179(6) 0.3361(5) 0.1254(3) 0.0583(15) Uani 1 1 d .
C60 C 0.8762(7) 0.3887(6) 0.2019(2) 0.0739(19) Uani 1 1 d .
H60A H 0.9564 0.3998 0.2124 0.089 Uiso 1 1 calc R
H60B H 0.8476 0.3297 0.2270 0.089 Uiso 1 1 calc R
C61 C 0.7655(6) 0.4890(5) 0.2044(2) 0.0592(15) Uani 1 1 d .
C62 C 0.7762(7) 0.5839(6) 0.1701(2) 0.0724(19) Uani 1 1 d .
H62 H 0.8540 0.5863 0.1458 0.087 Uiso 1 1 calc R
C63 C 0.6757(8) 0.6732(6) 0.1714(3) 0.076(2) Uani 1 1 d .
H63 H 0.6865 0.7366 0.1488 0.091 Uiso 1 1 calc R
C64 C 0.5563(7) 0.6711(5) 0.2063(2) 0.0668(17) Uani 1 1 d .
H64 H 0.4862 0.7320 0.2057 0.080 Uiso 1 1 calc R
C65 C 0.5420(6) 0.5785(5) 0.2416(2) 0.0516(14) Uani 1 1 d .
C66 C 0.6472(6) 0.4879(5) 0.2405(2) 0.0539(14) Uani 1 1 d .
H66 H 0.6386 0.4253 0.2642 0.065 Uiso 1 1 calc R
C67 C 0.4151(6) 0.5740(5) 0.2801(2) 0.0570(15) Uani 1 1 d .
H67A H 0.4269 0.5925 0.3128 0.068 Uiso 1 1 calc R
H67B H 0.3417 0.6286 0.2658 0.068 Uiso 1 1 calc R
C68 C 0.3354(5) 0.4280(4) 0.2563(2) 0.0462(12) Uani 1 1 d .
C69 C 0.3222(6) 0.4822(5) 0.2044(2) 0.0582(15) Uani 1 1 d .
H69 H 0.3436 0.5491 0.1930 0.070 Uiso 1 1 calc R
C70 C 0.2775(6) 0.4351(5) 0.1709(2) 0.0622(16) Uani 1 1 d .
H70 H 0.2667 0.4705 0.1366 0.075 Uiso 1 1 calc R
C71 C 0.2483(6) 0.3351(5) 0.1882(2) 0.0602(15) Uani 1 1 d .
H71 H 0.2183 0.3016 0.1659 0.072 Uiso 1 1 calc R
C72 C 0.2648(6) 0.2869(5) 0.2391(2) 0.0529(14) Uani 1 1 d .
H72 H 0.2458 0.2192 0.2506 0.063 Uiso 1 1 calc R
C73 C 0.9453(18) 0.2872(15) -0.2284(7) 0.271(9) Uani 1 1 d DU
C74 C 0.8565(7) 0.2163(6) -0.1943(3) 0.089(2) Uani 1 1 d DU
H74A H 0.7954 0.2047 -0.2151 0.133 Uiso 1 1 calc R
H74B H 0.8056 0.2504 -0.1653 0.133 Uiso 1 1 calc R
H74C H 0.9118 0.1485 -0.1808 0.133 Uiso 1 1 calc R

loop_
_atom_site_aniso_label
_atom_site_aniso_U_11
_atom_site_aniso_U_22
_atom_site_aniso_U_33
_atom_site_aniso_U_23
_atom_site_aniso_U_13
_atom_site_aniso_U_12
Cu1 0.0532(4) 0.0585(5) 0.0599(4) -0.0122(3) -0.0057(3) -0.0082(3)
Cu2 0.0450(4) 0.0448(4) 0.0510(4) -0.0086(3) 0.0002(3) -0.0124(3)
Br1 0.064(3) 0.062(3) 0.0433(19) -0.0054(17) -0.0117(16) -0.0213(17)
Br2 0.0492(8) 0.0781(12) 0.0618(9) -0.0039(8) -0.0164(7) -0.0251(8)
Cl1 0.060(4) 0.053(4) 0.047(3) -0.010(2) -0.015(2) -0.018(2)
Cl2 0.165(14) 0.188(15) 0.181(14) -0.082(11) 0.015(10) -0.062(11)
P1 0.0498(8) 0.0457(8) 0.0531(8) -0.0099(6) -0.0055(7) -0.0117(6)
P2 0.0540(9) 0.0430(8) 0.0515(8) -0.0077(6) -0.0030(7) -0.0160(7)
P3 0.0411(7) 0.0450(8) 0.0426(7) -0.0085(6) -0.0013(6) -0.0111(6)
N1 0.052(3) 0.047(3) 0.077(3) -0.013(2) -0.009(3) -0.014(2)
N2 0.049(3) 0.092(4) 0.057(3) -0.013(3) 0.009(2) -0.019(3)
N3 0.063(3) 0.054(3) 0.043(2) -0.007(2) 0.002(2) -0.024(2)
N4 0.043(2) 0.053(3) 0.042(2) -0.005(2) -0.002(2) -0.016(2)
N5 0.136(8) 0.149(9) 0.321(16) 0.135(10) 0.024(9) -0.039(7)
C1 0.047(3) 0.048(3) 0.055(3) -0.009(3) -0.008(3) -0.007(3)
C2 0.064(4) 0.053(4) 0.075(4) -0.009(3) 0.003(3) -0.016(3)
C3 0.065(4) 0.070(5) 0.070(4) -0.005(3) 0.011(3) -0.008(3)
C4 0.060(4) 0.084(5) 0.079(5) 0.011(4) 0.002(4) -0.024(4)
C5 0.092(5) 0.061(4) 0.107(6) -0.008(4) 0.017(5) -0.039(4)
C6 0.065(4) 0.050(4) 0.081(4) -0.011(3) 0.006(3) -0.014(3)
C7 0.057(4) 0.048(3) 0.058(3) -0.011(3) -0.009(3) -0.016(3)
C8 0.072(4) 0.068(4) 0.066(4) -0.002(3) -0.015(3) -0.022(3)
C9 0.085(5) 0.070(5) 0.078(5) -0.001(4) -0.032(4) -0.010(4)
C10 0.120(7) 0.077(5) 0.060(4) 0.010(4) -0.023(5) -0.027(5)
C11 0.101(6) 0.087(5) 0.064(4) 0.008(4) -0.009(4) -0.031(5)
C12 0.073(4) 0.062(4) 0.066(4) -0.006(3) -0.003(3) -0.020(3)
C13 0.060(4) 0.067(4) 0.055(3) -0.017(3) -0.001(3) -0.023(3)
C14 0.103(6) 0.060(5) 0.116(6) -0.032(4) -0.021(5) -0.015(4)
C15 0.132(8) 0.089(6) 0.148(9) -0.061(6) -0.006(7) -0.045(6)
C16 0.155(10) 0.134(9) 0.120(8) -0.075(7) 0.008(7) -0.079(8)
C17 0.172(11) 0.141(10) 0.101(7) -0.028(7) -0.046(7) -0.072(9)
C18 0.111(6) 0.095(6) 0.078(5) -0.023(4) -0.014(5) -0.048(5)
C19 0.066(4) 0.053(4) 0.056(3) -0.017(3) -0.004(3) -0.015(3)
C20 0.059(4) 0.057(4) 0.063(4) -0.015(3) 0.003(3) -0.011(3)
C21 0.064(4) 0.098(6) 0.072(4) -0.026(4) 0.001(4) -0.016(4)
C22 0.100(6) 0.091(6) 0.088(6) -0.046(5) -0.011(5) 0.005(5)
C23 0.137(8) 0.059(5) 0.088(6) -0.033(4) -0.006(5) 0.003(5)
C24 0.110(6) 0.058(4) 0.072(4) -0.021(3) 0.000(4) -0.018(4)
C25 0.059(3) 0.042(3) 0.052(3) -0.010(2) -0.007(3) -0.012(3)
C26 0.074(4) 0.059(4) 0.065(4) -0.006(3) -0.015(3) -0.019(3)
C27 0.088(5) 0.066(4) 0.073(4) -0.005(4) -0.033(4) -0.008(4)
C28 0.119(6) 0.062(4) 0.048(4) 0.001(3) -0.015(4) -0.022(4)
C29 0.093(5) 0.055(4) 0.062(4) -0.001(3) -0.003(4) -0.028(4)
C30 0.065(4) 0.050(3) 0.058(3) -0.006(3) 0.000(3) -0.022(3)
C31 0.079(4) 0.063(4) 0.049(3) 0.008(3) -0.015(3) -0.040(4)
C32 0.103(6) 0.100(6) 0.061(4) -0.016(4) -0.002(4) -0.058(5)
C33 0.131(8) 0.150(9) 0.074(5) -0.026(6) -0.005(6) -0.096(8)
C34 0.110(8) 0.161(10) 0.085(6) 0.011(6) -0.034(6) -0.083(8)
C35 0.076(5) 0.116(7) 0.132(8) 0.017(6) -0.039(5) -0.039(5)
C36 0.076(5) 0.078(5) 0.102(6) 0.012(4) -0.031(4) -0.031(4)
C37 0.044(3) 0.039(3) 0.048(3) -0.008(2) -0.004(2) -0.005(2)
C38 0.077(4) 0.056(4) 0.055(3) -0.012(3) 0.005(3) -0.020(3)
C39 0.094(5) 0.049(4) 0.068(4) -0.001(3) 0.008(4) -0.015(3)
C40 0.081(5) 0.074(5) 0.046(3) 0.000(3) -0.006(3) -0.013(4)
C41 0.094(5) 0.078(5) 0.046(3) -0.016(3) -0.002(3) -0.026(4)
C42 0.088(5) 0.052(4) 0.046(3) -0.011(3) -0.006(3) -0.023(3)
C43 0.042(3) 0.048(3) 0.042(3) -0.013(2) -0.004(2) -0.010(2)
C44 0.056(4) 0.053(3) 0.056(3) -0.013(3) 0.001(3) -0.014(3)
C45 0.044(3) 0.075(4) 0.081(5) -0.014(4) 0.007(3) -0.022(3)
C46 0.048(4) 0.077(5) 0.085(5) -0.031(4) -0.015(3) -0.012(3)
C47 0.055(4) 0.094(5) 0.058(4) -0.023(3) -0.016(3) -0.002(3)
C48 0.047(3) 0.090(5) 0.049(3) -0.014(3) -0.002(3) -0.010(3)
C49 0.045(3) 0.041(3) 0.040(3) -0.009(2) -0.002(2) -0.009(2)
C50 0.053(3) 0.052(4) 0.056(3) -0.008(3) -0.002(3) -0.010(3)
C51 0.078(5) 0.041(3) 0.073(4) -0.010(3) 0.000(4) -0.008(3)
C52 0.086(5) 0.054(4) 0.062(4) -0.017(3) 0.007(4) -0.031(4)
C53 0.052(3) 0.067(4) 0.067(4) -0.022(3) 0.005(3) -0.022(3)
C54 0.049(3) 0.050(3) 0.057(3) -0.015(3) -0.003(3) -0.012(3)
C55 0.072(4) 0.051(4) 0.090(5) -0.017(3) -0.010(4) -0.016(3)
C56 0.059(4) 0.063(5) 0.159(8) -0.032(5) -0.015(5) -0.023(4)
C57 0.060(4) 0.067(5) 0.139(8) -0.033(5) 0.027(5) -0.027(4)
C58 0.060(4) 0.067(4) 0.103(5) -0.024(4) 0.021(4) -0.022(3)
C59 0.051(3) 0.049(3) 0.068(4) -0.010(3) 0.009(3) -0.012(3)
C60 0.064(4) 0.098(5) 0.053(4) -0.007(3) 0.000(3) -0.018(4)
C61 0.062(4) 0.079(4) 0.040(3) -0.013(3) -0.001(3) -0.023(3)
C62 0.080(5) 0.088(5) 0.053(4) -0.009(3) 0.008(3) -0.040(4)
C63 0.098(5) 0.067(5) 0.062(4) -0.004(3) 0.010(4) -0.037(4)
C64 0.086(5) 0.055(4) 0.060(4) -0.006(3) -0.002(3) -0.026(3)
C65 0.069(4) 0.052(3) 0.039(3) -0.011(2) -0.004(3) -0.023(3)
C66 0.061(4) 0.064(4) 0.041(3) -0.005(3) -0.007(3) -0.025(3)
C67 0.065(4) 0.050(3) 0.058(3) -0.013(3) 0.001(3) -0.019(3)
C68 0.042(3) 0.049(3) 0.043(3) -0.003(2) -0.004(2) -0.008(2)
C69 0.066(4) 0.058(4) 0.050(3) 0.004(3) -0.009(3) -0.021(3)
C70 0.067(4) 0.071(4) 0.047(3) 0.005(3) -0.015(3) -0.021(3)
C71 0.063(4) 0.075(4) 0.046(3) -0.006(3) -0.015(3) -0.020(3)
C72 0.053(3) 0.055(3) 0.054(3) -0.009(3) -0.007(3) -0.020(3)
C73 0.245(12) 0.243(12) 0.286(12) -0.032(9) -0.029(9) 0.003(9)
C74 0.062(4) 0.069(4) 0.109(5) -0.004(4) 0.004(4) 0.012(3)

loop_
_atom_type_symbol
_atom_type_description
_atom_type_scat_dispersion_real
_atom_type_scat_dispersion_imag
_atom_type_scat_source
C C 0.0033 0.0016 'International Tables Vol C Tables 4.2.6.8 and 6.1.1.4'
H H 0.0000 0.0000 'International Tables Vol C Tables 4.2.6.8 and 6.1.1.4'
N N 0.0061 0.0033 'International Tables Vol C Tables 4.2.6.8 and 6.1.1.4'
P P 0.1023 0.0942 'International Tables Vol C Tables 4.2.6.8 and 6.1.1.4'
Cl Cl 0.1484 0.1585 'International Tables Vol C Tables 4.2.6.8 and 6.1.1.4'
Cu Cu 0.3201 1.2651 'International Tables Vol C Tables 4.2.6.8 and 6.1.1.4'
Br Br -0.2901 2.4595 'International Tables Vol C Tables 4.2.6.8 and 6.1.1.4'

loop_
_geom_angle_atom_site_label_1
_geom_angle_atom_site_label_2
_geom_angle_atom_site_label_3
_geom_angle
_geom_angle_site_symmetry_1
_geom_angle_site_symmetry_3
N1 Cu1 P1 120.60(14) . .
N1 Cu1 Cl1 106.0(4) . .
P1 Cu1 Cl1 114.9(4) . .
N1 Cu1 Cl1 100.5(4) . 2_765
P1 Cu1 Cl1 115.8(4) . 2_765
Cl1 Cu1 Cl1 95.3(3) . 2_765
N1 Cu1 Br1 95.9(3) . 2_765
P1 Cu1 Br1 113.6(3) . 2_765
Cl1 Cu1 Br1 103.0(5) . 2_765
Cl1 Cu1 Br1 8.1(4) 2_765 2_765
N1 Cu1 Br1 107.8(3) . .
P1 Cu1 Br1 112.1(3) . .
Cl1 Cu1 Br1 2.8(6) . .
Cl1 Cu1 Br1 96.9(4) 2_765 .
Br1 Cu1 Br1 104.71(19) 2_765 .
N4 Cu2 P2 105.33(12) . .
N4 Cu2 P3 110.17(12) . .
P2 Cu2 P3 123.60(6) . .
N4 Cu2 Cl2 99.1(4) . .
P2 Cu2 Cl2 108.4(5) . .
P3 Cu2 Cl2 107.5(4) . .
N4 Cu2 Br2 99.60(12) . .
P2 Cu2 Br2 106.46(7) . .
P3 Cu2 Br2 109.01(7) . .
Cl2 Cu2 Br2 2.0(5) . .
Cu1 Br1 Cu1 75.29(19) 2_765 .
Cu1 Cl1 Cu1 84.7(3) . 2_765
C13 P1 C7 101.8(3) . .
C13 P1 C1 103.0(3) . .
C7 P1 C1 103.0(3) . .
C13 P1 Cu1 114.1(2) . .
C7 P1 Cu1 114.42(19) . .
C1 P1 Cu1 118.47(19) . .
C31 P2 C25 101.2(3) . .
C31 P2 C19 106.0(3) . .
C25 P2 C19 102.6(3) . .
C31 P2 Cu2 113.8(2) . .
C25 P2 Cu2 117.71(18) . .
C19 P2 Cu2 114.0(2) . .
C43 P3 C37 104.0(2) . .
C43 P3 C49 103.8(2) . .
C37 P3 C49 101.2(2) . .
C43 P3 Cu2 110.35(17) . .
C37 P3 Cu2 118.12(17) . .
C49 P3 Cu2 117.51(16) . .
C55 N1 C59 117.5(5) . .
C55 N1 Cu1 117.0(4) . .
C59 N1 Cu1 125.4(4) . .
C59 N2 C60 122.0(5) . .
C59 N2 H2N 119.0 . .
C60 N2 H2N 119.0 . .
C68 N3 C67 123.7(5) . .
C68 N3 H3N 118.2 . .
C67 N3 H3N 118.2 . .
C68 N4 C72 117.4(5) . .
C68 N4 Cu2 121.3(3) . .
C72 N4 Cu2 121.3(4) . .
C6 C1 C2 118.6(5) . .
C6 C1 P1 119.0(4) . .
C2 C1 P1 122.3(4) . .
C1 C2 C3 120.6(6) . .
C1 C2 H2 119.7 . .
C3 C2 H2 119.7 . .
C4 C3 C2 119.5(6) . .
C4 C3 H3 120.2 . .
C2 C3 H3 120.2 . .
C5 C4 C3 120.6(6) . .
C5 C4 H4 119.7 . .
C3 C4 H4 119.7 . .
C4 C5 C6 120.4(7) . .
C4 C5 H5 119.8 . .
C6 C5 H5 119.8 . .
C1 C6 C5 120.2(6) . .
C1 C6 H6 119.9 . .
C5 C6 H6 119.9 . .
C8 C7 C12 117.6(6) . .
C8 C7 P1 125.3(5) . .
C12 C7 P1 117.0(5) . .
C7 C8 C9 121.8(6) . .
C7 C8 H8 119.1 . .
C9 C8 H8 119.1 . .
C10 C9 C8 119.7(7) . .
C10 C9 H9 120.1 . .
C8 C9 H9 120.1 . .
C11 C10 C9 120.1(7) . .
C11 C10 H10 120.0 . .
C9 C10 H10 120.0 . .
C10 C11 C12 120.5(7) . .
C10 C11 H11 119.7 . .
C12 C11 H11 119.7 . .
C11 C12 C7 120.2(7) . .
C11 C12 H12 119.9 . .
C7 C12 H12 119.9 . .
C18 C13 C14 117.4(7) . .
C18 C13 P1 118.6(5) . .
C14 C13 P1 124.1(5) . .
C15 C14 C13 123.1(9) . .
C15 C14 H14 118.5 . .
C13 C14 H14 118.5 . .
C14 C15 C16 119.3(10) . .
C14 C15 H15 120.4 . .
C16 C15 H15 120.4 . .
C15 C16 C17 120.9(9) . .
C15 C16 H16 119.6 . .
C17 C16 H16 119.6 . .
C16 C17 C18 119.1(9) . .
C16 C17 H17 120.5 . .
C18 C17 H17 120.5 . .
C13 C18 C17 120.3(9) . .
C13 C18 H18 119.9 . .
C17 C18 H18 119.9 . .
C24 C19 C20 119.6(6) . .
C24 C19 P2 123.6(5) . .
C20 C19 P2 116.8(4) . .
C21 C20 C19 119.2(6) . .
C21 C20 H20 120.4 . .
C19 C20 H20 120.4 . .
C22 C21 C20 121.5(7) . .
C22 C21 H21 119.3 . .
C20 C21 H21 119.3 . .
C21 C22 C23 119.8(7) . .
C21 C22 H22 120.1 . .
C23 C22 H22 120.1 . .
C22 C23 C24 119.5(7) . .
C22 C23 H23 120.3 . .
C24 C23 H23 120.3 . .
C19 C24 C23 120.5(7) . .
C19 C24 H24 119.7 . .
C23 C24 H24 119.7 . .
C30 C25 C26 118.7(5) . .
C30 C25 P2 122.8(5) . .
C26 C25 P2 118.4(4) . .
C27 C26 C25 120.0(6) . .
C27 C26 H26 120.0 . .
C25 C26 H26 120.0 . .
C28 C27 C26 121.0(7) . .
C28 C27 H27 119.5 . .
C26 C27 H27 119.5 . .
C27 C28 C29 119.5(6) . .
C27 C28 H28 120.3 . .
C29 C28 H28 120.3 . .
C28 C29 C30 120.4(6) . .
C28 C29 H29 119.8 . .
C30 C29 H29 119.8 . .
C25 C30 C29 120.5(6) . .
C25 C30 H30 119.8 . .
C29 C30 H30 119.8 . .
C36 C31 C32 118.6(7) . .
C36 C31 P2 117.1(5) . .
C32 C31 P2 124.1(6) . .
C31 C32 C33 120.0(9) . .
C31 C32 H32 120.0 . .
C33 C32 H32 120.0 . .
C34 C33 C32 118.9(9) . .
C34 C33 H33 120.5 . .
C32 C33 H33 120.5 . .
C35 C34 C33 121.5(9) . .
C35 C34 H34 119.3 . .
C33 C34 H34 119.3 . .
C34 C35 C36 118.9(10) . .
C34 C35 H35 120.5 . .
C36 C35 H35 120.5 . .
C31 C36 C35 122.0(8) . .
C31 C36 H36 119.0 . .
C35 C36 H36 119.0 . .
C42 C37 C38 117.9(5) . .
C42 C37 P3 123.8(4) . .
C38 C37 P3 118.3(4) . .
C37 C38 C39 120.5(6) . .
C37 C38 H38 119.7 . .
C39 C38 H38 119.7 . .
C40 C39 C38 120.3(6) . .
C40 C39 H39 119.9 . .
C38 C39 H39 119.9 . .
C41 C40 C39 120.0(6) . .
C41 C40 H40 120.0 . .
C39 C40 H40 120.0 . .
C40 C41 C42 120.3(6) . .
C40 C41 H41 119.8 . .
C42 C41 H41 119.8 . .
C37 C42 C41 120.9(6) . .
C37 C42 H42 119.5 . .
C41 C42 H42 119.5 . .
C44 C43 C48 117.9(5) . .
C44 C43 P3 124.6(4) . .
C48 C43 P3 117.2(4) . .
C45 C44 C43 119.9(6) . .
C45 C44 H44 120.1 . .
C43 C44 H44 120.1 . .
C46 C45 C44 122.0(6) . .
C46 C45 H45 119.0 . .
C44 C45 H45 119.0 . .
C45 C46 C47 119.5(6) . .
C45 C46 H46 120.3 . .
C47 C46 H46 120.3 . .
C46 C47 C48 119.4(6) . .
C46 C47 H47 120.3 . .
C48 C47 H47 120.3 . .
C47 C48 C43 121.3(6) . .
C47 C48 H48 119.3 . .
C43 C48 H48 119.3 . .
C54 C49 C50 119.2(5) . .
C54 C49 P3 117.9(4) . .
C50 C49 P3 122.8(4) . .
C49 C50 C51 119.4(6) . .
C49 C50 H50 120.3 . .
C51 C50 H50 120.3 . .
C52 C51 C50 121.3(6) . .
C52 C51 H51 119.4 . .
C50 C51 H51 119.4 . .
C51 C52 C53 119.6(6) . .
C51 C52 H52 120.2 . .
C53 C52 H52 120.2 . .
C52 C53 C54 120.2(6) . .
C52 C53 H53 119.9 . .
C54 C53 H53 119.9 . .
C49 C54 C53 120.3(5) . .
C49 C54 H54 119.9 . .
C53 C54 H54 119.9 . .
N1 C55 C56 124.5(7) . .
N1 C55 H55 117.8 . .
C56 C55 H55 117.8 . .
C57 C56 C55 117.3(7) . .
C57 C56 H56 121.4 . .
C55 C56 H56 121.4 . .
C58 C57 C56 120.4(7) . .
C58 C57 H57 119.8 . .
C56 C57 H57 119.8 . .
C57 C58 C59 119.3(7) . .
C57 C58 H58 120.4 . .
C59 C58 H58 120.4 . .
N1 C59 N2 116.7(5) . .
N1 C59 C58 120.9(6) . .
N2 C59 C58 122.4(6) . .
N2 C60 C61 112.6(5) . .
N2 C60 H60A 109.1 . .
C61 C60 H60A 109.1 . .
N2 C60 H60B 109.1 . .
C61 C60 H60B 109.1 . .
H60A C60 H60B 107.8 . .
C62 C61 C66 118.0(6) . .
C62 C61 C60 121.2(6) . .
C66 C61 C60 120.8(6) . .
C63 C62 C61 121.3(6) . .
C63 C62 H62 119.3 . .
C61 C62 H62 119.3 . .
C62 C63 C64 120.6(6) . .
C62 C63 H63 119.7 . .
C64 C63 H63 119.7 . .
C65 C64 C63 120.0(6) . .
C65 C64 H64 120.0 . .
C63 C64 H64 120.0 . .
C64 C65 C66 118.7(6) . .
C64 C65 C67 121.3(6) . .
C66 C65 C67 120.0(5) . .
C65 C66 C61 121.3(5) . .
C65 C66 H66 119.3 . .
C61 C66 H66 119.3 . .
N3 C67 C65 116.2(5) . .
N3 C67 H67A 108.2 . .
C65 C67 H67A 108.2 . .
N3 C67 H67B 108.2 . .
C65 C67 H67B 108.2 . .
H67A C67 H67B 107.4 . .
N4 C68 N3 116.2(5) . .
N4 C68 C69 121.7(5) . .
N3 C68 C69 122.0(5) . .
C70 C69 C68 119.0(5) . .
C70 C69 H69 120.5 . .
C68 C69 H69 120.5 . .
C69 C70 C71 119.8(5) . .
C69 C70 H70 120.1 . .
C71 C70 H70 120.1 . .
C72 C71 C70 117.9(6) . .
C72 C71 H71 121.1 . .
C70 C71 H71 121.1 . .
N4 C72 C71 124.2(5) . .
N4 C72 H72 117.9 . .
C71 C72 H72 117.9 . .
N5 C73 C74 159(2) . .
C73 C74 H74A 109.5 . .
C73 C74 H74B 109.5 . .
H74A C74 H74B 109.5 . .
C73 C74 H74C 109.5 . .
H74A C74 H74C 109.5 . .
H74B C74 H74C 109.5 . .

loop_
_geom_bond_atom_site_label_1
_geom_bond_atom_site_label_2
_geom_bond_distance
_geom_bond_site_symmetry_2
Cu1 N1 2.077(5) .
Cu1 P1 2.2254(16) .
Cu1 Cl1 2.367(10) .
Cu1 Cl1 2.457(16) 2_765
Cu1 Br1 2.592(10) 2_765
Cu1 Br1 2.726(7) .
Cu2 N4 2.207(4) .
Cu2 P2 2.2828(15) .
Cu2 P3 2.3014(15) .
Cu2 Cl2 2.401(17) .
Cu2 Br2 2.4767(18) .
Br1 Cu1 2.592(10) 2_765
Cl1 Cu1 2.457(16) 2_765
P1 C13 1.815(6) .
P1 C7 1.828(6) .
P1 C1 1.833(6) .
P2 C31 1.827(6) .
P2 C25 1.832(6) .
P2 C19 1.841(6) .
P3 C43 1.824(5) .
P3 C37 1.833(5) .
P3 C49 1.845(5) .
N1 C55 1.336(8) .
N1 C59 1.346(7) .
N2 C59 1.355(8) .
N2 C60 1.453(8) .
N2 H2N 0.8600 .
N3 C68 1.369(7) .
N3 C67 1.446(7) .
N3 H3N 0.8600 .
N4 C68 1.338(6) .
N4 C72 1.347(7) .
N5 C73 1.16(2) .
C1 C6 1.379(8) .
C1 C2 1.386(8) .
C2 C3 1.386(8) .
C2 H2 0.9300 .
C3 C4 1.364(9) .
C3 H3 0.9300 .
C4 C5 1.359(10) .
C4 H4 0.9300 .
C5 C6 1.381(9) .
C5 H5 0.9300 .
C6 H6 0.9300 .
C7 C8 1.376(8) .
C7 C12 1.395(8) .
C8 C9 1.388(9) .
C8 H8 0.9300 .
C9 C10 1.365(10) .
C9 H9 0.9300 .
C10 C11 1.361(10) .
C10 H10 0.9300 .
C11 C12 1.395(9) .
C11 H11 0.9300 .
C12 H12 0.9300 .
C13 C18 1.369(9) .
C13 C14 1.380(9) .
C14 C15 1.346(10) .
C14 H14 0.9300 .
C15 C16 1.355(14) .
C15 H15 0.9300 .
C16 C17 1.365(14) .
C16 H16 0.9300 .
C17 C18 1.409(11) .
C17 H17 0.9300 .
C18 H18 0.9300 .
C19 C24 1.354(8) .
C19 C20 1.406(8) .
C20 C21 1.373(8) .
C20 H20 0.9300 .
C21 C22 1.364(10) .
C21 H21 0.9300 .
C22 C23 1.373(11) .
C22 H22 0.9300 .
C23 C24 1.407(10) .
C23 H23 0.9300 .
C24 H24 0.9300 .
C25 C30 1.381(8) .
C25 C26 1.391(8) .
C26 C27 1.382(9) .
C26 H26 0.9300 .
C27 C28 1.366(10) .
C27 H27 0.9300 .
C28 C29 1.373(10) .
C28 H28 0.9300 .
C29 C30 1.386(8) .
C29 H29 0.9300 .
C30 H30 0.9300 .
C31 C36 1.366(10) .
C31 C32 1.382(9) .
C32 C33 1.400(11) .
C32 H32 0.9300 .
C33 C34 1.385(13) .
C33 H33 0.9300 .
C34 C35 1.341(13) .
C34 H34 0.9300 .
C35 C36 1.388(10) .
C35 H35 0.9300 .
C36 H36 0.9300 .
C37 C42 1.377(7) .
C37 C38 1.392(7) .
C38 C39 1.394(8) .
C38 H38 0.9300 .
C39 C40 1.363(9) .
C39 H39 0.9300 .
C40 C41 1.358(9) .
C40 H40 0.9300 .
C41 C42 1.393(8) .
C41 H41 0.9300 .
C42 H42 0.9300 .
C43 C44 1.382(7) .
C43 C48 1.398(7) .
C44 C45 1.374(8) .
C44 H44 0.9300 .
C45 C46 1.357(9) .
C45 H45 0.9300 .
C46 C47 1.375(9) .
C46 H46 0.9300 .
C47 C48 1.382(8) .
C47 H47 0.9300 .
C48 H48 0.9300 .
C49 C54 1.381(7) .
C49 C50 1.387(7) .
C50 C51 1.397(8) .
C50 H50 0.9300 .
C51 C52 1.356(9) .
C51 H51 0.9300 .
C52 C53 1.378(9) .
C52 H52 0.9300 .
C53 C54 1.393(8) .
C53 H53 0.9300 .
C54 H54 0.9300 .
C55 C56 1.377(9) .
C55 H55 0.9300 .
C56 C57 1.371(11) .
C56 H56 0.9300 .
C57 C58 1.354(11) .
C57 H57 0.9300 .
C58 C59 1.410(8) .
C58 H58 0.9300 .
C60 C61 1.509(9) .
C60 H60A 0.9700 .
C60 H60B 0.9700 .
C61 C62 1.384(9) .
C61 C66 1.398(8) .
C62 C63 1.352(10) .
C62 H62 0.9300 .
C63 C64 1.392(9) .
C63 H63 0.9300 .
C64 C65 1.381(8) .
C64 H64 0.9300 .
C65 C66 1.390(8) .
C65 C67 1.500(7) .
C66 H66 0.9300 .
C67 H67A 0.9700 .
C67 H67B 0.9700 .
C68 C69 1.403(7) .
C69 C70 1.366(8) .
C69 H69 0.9300 .
C70 C71 1.379(8) .
C70 H70 0.9300 .
C71 C72 1.366(8) .
C71 H71 0.9300 .
C72 H72 0.9300 .
C73 C74 1.51(2) .
C74 H74A 0.9600 .
C74 H74B 0.9600 .
C74 H74C 0.9600 .

loop_
_geom_hbond_atom_site_label_D
_geom_hbond_atom_site_label_H
_geom_hbond_atom_site_label_A
_geom_hbond_distance_DH
_geom_hbond_distance_HA
_geom_hbond_distance_DA
_geom_hbond_angle_DHA
N2 H2N Cl1 0.86 2.78 3.343(16) 124.5
N2 H2N Br1 0.86 2.95 3.528(11) 125.9
N3 H3N Cl2 0.86 2.84 3.388(19) 123.0
N3 H3N Br2 0.86 2.95 3.483(5) 122.3

loop_
_geom_torsion_atom_site_label_1
_geom_torsion_atom_site_label_2
_geom_torsion_atom_site_label_3
_geom_torsion_atom_site_label_4
_geom_torsion
_geom_torsion_site_symmetry_1
_geom_torsion_site_symmetry_4
N1 Cu1 Br1 Cu1 -101.3(2) . 2_765
P1 Cu1 Br1 Cu1 123.62(18) . 2_765
Cl1 Cu1 Br1 Cu1 -52(12) . 2_765
Cl1 Cu1 Br1 Cu1 2.1(6) 2_765 2_765
Br1 Cu1 Br1 Cu1 0.0 2_765 2_765
N1 Cu1 Cl1 Cu1 -102.6(4) . 2_765
P1 Cu1 Cl1 Cu1 121.6(3) . 2_765
Cl1 Cu1 Cl1 Cu1 0.0 2_765 2_765
Br1 Cu1 Cl1 Cu1 -2.4(7) 2_765 2_765
Br1 Cu1 Cl1 Cu1 126(13) . 2_765
N1 Cu1 P1 C13 61.3(3) . .
Cl1 Cu1 P1 C13 -169.9(5) . .
Cl1 Cu1 P1 C13 -60.2(3) 2_765 .
Br1 Cu1 P1 C13 -51.6(3) 2_765 .
Br1 Cu1 P1 C13 -170.1(3) . .
N1 Cu1 P1 C7 -55.4(3) . .
Cl1 Cu1 P1 C7 73.5(5) . .
Cl1 Cu1 P1 C7 -176.8(3) 2_765 .
Br1 Cu1 P1 C7 -168.3(3) 2_765 .
Br1 Cu1 P1 C7 73.2(3) . .
N1 Cu1 P1 C1 -177.2(3) . .
Cl1 Cu1 P1 C1 -48.4(5) . .
Cl1 Cu1 P1 C1 61.3(3) 2_765 .
Br1 Cu1 P1 C1 69.9(3) 2_765 .
Br1 Cu1 P1 C1 -48.6(3) . .
N4 Cu2 P2 C31 -53.6(2) . .
P3 Cu2 P2 C31 74.0(2) . .
Cl2 Cu2 P2 C31 -159.0(5) . .
Br2 Cu2 P2 C31 -158.8(2) . .
N4 Cu2 P2 C25 -171.8(2) . .
P3 Cu2 P2 C25 -44.1(2) . .
Cl2 Cu2 P2 C25 82.9(5) . .
Br2 Cu2 P2 C25 83.0(2) . .
N4 Cu2 P2 C19 68.0(2) . .
P3 Cu2 P2 C19 -164.3(2) . .
Cl2 Cu2 P2 C19 -37.3(5) . .
Br2 Cu2 P2 C19 -37.1(2) . .
N4 Cu2 P3 C43 53.7(2) . .
P2 Cu2 P3 C43 -71.85(19) . .
Cl2 Cu2 P3 C43 160.8(5) . .
Br2 Cu2 P3 C43 162.08(18) . .
N4 Cu2 P3 C37 173.2(2) . .
P2 Cu2 P3 C37 47.6(2) . .
Cl2 Cu2 P3 C37 -79.8(5) . .
Br2 Cu2 P3 C37 -78.5(2) . .
N4 Cu2 P3 C49 -65.0(2) . .
P2 Cu2 P3 C49 169.41(19) . .
Cl2 Cu2 P3 C49 42.0(5) . .
Br2 Cu2 P3 C49 43.3(2) . .
P1 Cu1 N1 C55 -89.5(4) . .
Cl1 Cu1 N1 C55 137.8(6) . .
Cl1 Cu1 N1 C55 39.1(5) 2_765 .
Br1 Cu1 N1 C55 32.4(5) 2_765 .
Br1 Cu1 N1 C55 140.0(5) . .
P1 Cu1 N1 C59 85.7(5) . .
Cl1 Cu1 N1 C59 -47.0(6) . .
Cl1 Cu1 N1 C59 -145.7(5) 2_765 .
Br1 Cu1 N1 C59 -152.4(5) 2_765 .
Br1 Cu1 N1 C59 -44.8(5) . .
P2 Cu2 N4 C68 -167.2(4) . .
P3 Cu2 N4 C68 57.4(4) . .
Cl2 Cu2 N4 C68 -55.1(6) . .
Br2 Cu2 N4 C68 -57.0(4) . .
P2 Cu2 N4 C72 10.6(4) . .
P3 Cu2 N4 C72 -124.8(4) . .
Cl2 Cu2 N4 C72 122.7(6) . .
Br2 Cu2 N4 C72 120.8(4) . .
C13 P1 C1 C6 148.7(5) . .
C7 P1 C1 C6 -105.8(5) . .
Cu1 P1 C1 C6 21.7(6) . .
C13 P1 C1 C2 -32.7(6) . .
C7 P1 C1 C2 72.8(6) . .
Cu1 P1 C1 C2 -159.7(4) . .
C6 C1 C2 C3 2.2(10) . .
P1 C1 C2 C3 -176.5(5) . .
C1 C2 C3 C4 -0.8(10) . .
C2 C3 C4 C5 0.2(11) . .
C3 C4 C5 C6 -1.2(12) . .
C2 C1 C6 C5 -3.1(10) . .
P1 C1 C6 C5 175.6(6) . .
C4 C5 C6 C1 2.6(12) . .
C13 P1 C7 C8 94.5(6) . .
C1 P1 C7 C8 -11.9(6) . .
Cu1 P1 C7 C8 -141.9(5) . .
C13 P1 C7 C12 -83.2(5) . .
C1 P1 C7 C12 170.3(5) . .
Cu1 P1 C7 C12 40.3(5) . .
C12 C7 C8 C9 -0.9(9) . .
P1 C7 C8 C9 -178.7(5) . .
C7 C8 C9 C10 0.8(11) . .
C8 C9 C10 C11 0.4(12) . .
C9 C10 C11 C12 -1.3(12) . .
C10 C11 C12 C7 1.2(11) . .
C8 C7 C12 C11 -0.1(9) . .
P1 C7 C12 C11 177.9(5) . .
C7 P1 C13 C18 164.8(5) . .
C1 P1 C13 C18 -88.7(6) . .
Cu1 P1 C13 C18 41.1(6) . .
C7 P1 C13 C14 -15.8(6) . .
C1 P1 C13 C14 90.8(6) . .
Cu1 P1 C13 C14 -139.5(5) . .
C18 C13 C14 C15 1.0(12) . .
P1 C13 C14 C15 -178.4(7) . .
C13 C14 C15 C16 0.8(14) . .
C14 C15 C16 C17 -2.2(16) . .
C15 C16 C17 C18 1.8(16) . .
C14 C13 C18 C17 -1.4(11) . .
P1 C13 C18 C17 178.0(7) . .
C16 C17 C18 C13 0.1(14) . .
C31 P2 C19 C24 -76.3(6) . .
C25 P2 C19 C24 29.5(7) . .
Cu2 P2 C19 C24 157.8(5) . .
C31 P2 C19 C20 102.8(5) . .
C25 P2 C19 C20 -151.4(5) . .
Cu2 P2 C19 C20 -23.1(6) . .
C24 C19 C20 C21 0.5(10) . .
P2 C19 C20 C21 -178.6(5) . .
C19 C20 C21 C22 0.0(11) . .
C20 C21 C22 C23 -0.5(12) . .
C21 C22 C23 C24 0.5(13) . .
C20 C19 C24 C23 -0.5(11) . .
P2 C19 C24 C23 178.6(6) . .
C22 C23 C24 C19 0.0(13) . .
C31 P2 C25 C30 -16.3(5) . .
C19 P2 C25 C30 -125.7(5) . .
Cu2 P2 C25 C30 108.4(5) . .
C31 P2 C25 C26 167.1(5) . .
C19 P2 C25 C26 57.8(5) . .
Cu2 P2 C25 C26 -68.2(5) . .
C30 C25 C26 C27 -1.7(9) . .
P2 C25 C26 C27 175.0(5) . .
C25 C26 C27 C28 1.7(10) . .
C26 C27 C28 C29 -1.1(11) . .
C27 C28 C29 C30 0.7(10) . .
C26 C25 C30 C29 1.3(9) . .
P2 C25 C30 C29 -175.3(5) . .
C28 C29 C30 C25 -0.8(9) . .
C25 P2 C31 C36 98.8(5) . .
C19 P2 C31 C36 -154.5(5) . .
Cu2 P2 C31 C36 -28.5(5) . .
C25 P2 C31 C32 -76.2(5) . .
C19 P2 C31 C32 30.5(6) . .
Cu2 P2 C31 C32 156.5(5) . .
C36 C31 C32 C33 -0.5(10) . .
P2 C31 C32 C33 174.5(5) . .
C31 C32 C33 C34 -0.9(12) . .
C32 C33 C34 C35 1.4(14) . .
C33 C34 C35 C36 -0.5(14) . .
C32 C31 C36 C35 1.4(11) . .
P2 C31 C36 C35 -173.9(6) . .
C34 C35 C36 C31 -0.9(12) . .
C43 P3 C37 C42 -98.5(5) . .
C49 P3 C37 C42 9.0(5) . .
Cu2 P3 C37 C42 138.8(5) . .
C43 P3 C37 C38 81.1(5) . .
C49 P3 C37 C38 -171.4(5) . .
Cu2 P3 C37 C38 -41.6(5) . .
C42 C37 C38 C39 -1.6(9) . .
P3 C37 C38 C39 178.8(5) . .
C37 C38 C39 C40 -0.1(10) . .
C38 C39 C40 C41 0.2(11) . .
C39 C40 C41 C42 1.4(11) . .
C38 C37 C42 C41 3.2(9) . .
P3 C37 C42 C41 -177.2(5) . .
C40 C41 C42 C37 -3.2(10) . .
C37 P3 C43 C44 0.4(5) . .
C49 P3 C43 C44 -105.1(5) . .
Cu2 P3 C43 C44 128.1(4) . .
C37 P3 C43 C48 -173.5(4) . .
C49 P3 C43 C48 80.9(5) . .
Cu2 P3 C43 C48 -45.8(5) . .
C48 C43 C44 C45 1.3(8) . .
P3 C43 C44 C45 -172.6(5) . .
C43 C44 C45 C46 -1.1(10) . .
C44 C45 C46 C47 -0.7(10) . .
C45 C46 C47 C48 2.3(10) . .
C46 C47 C48 C43 -2.1(10) . .
C44 C43 C48 C47 0.4(9) . .
P3 C43 C48 C47 174.7(5) . .
C43 P3 C49 C54 177.1(4) . .
C37 P3 C49 C54 69.5(4) . .
Cu2 P3 C49 C54 -60.7(4) . .
C43 P3 C49 C50 -0.9(5) . .
C37 P3 C49 C50 -108.6(5) . .
Cu2 P3 C49 C50 121.3(4) . .
C54 C49 C50 C51 0.5(8) . .
P3 C49 C50 C51 178.6(4) . .
C49 C50 C51 C52 -2.0(9) . .
C50 C51 C52 C53 1.8(9) . .
C51 C52 C53 C54 -0.3(9) . .
C50 C49 C54 C53 1.0(8) . .
P3 C49 C54 C53 -177.2(4) . .
C52 C53 C54 C49 -1.1(8) . .
C59 N1 C55 C56 -0.6(9) . .
Cu1 N1 C55 C56 175.0(5) . .
N1 C55 C56 C57 -1.4(11) . .
C55 C56 C57 C58 1.3(11) . .
C56 C57 C58 C59 0.7(11) . .
C55 N1 C59 N2 -178.5(5) . .
Cu1 N1 C59 N2 6.3(8) . .
C55 N1 C59 C58 2.7(8) . .
Cu1 N1 C59 C58 -172.5(4) . .
C60 N2 C59 N1 159.7(6) . .
C60 N2 C59 C58 -21.5(9) . .
C57 C58 C59 N1 -2.8(10) . .
C57 C58 C59 N2 178.5(6) . .
C59 N2 C60 C61 -60.9(8) . .
N2 C60 C61 C62 -54.5(8) . .
N2 C60 C61 C66 123.7(6) . .
C66 C61 C62 C63 0.1(10) . .
C60 C61 C62 C63 178.4(6) . .
C61 C62 C63 C64 -2.1(11) . .
C62 C63 C64 C65 2.9(11) . .
C63 C64 C65 C66 -1.7(9) . .
C63 C64 C65 C67 179.4(6) . .
C64 C65 C66 C61 -0.2(8) . .
C67 C65 C66 C61 178.6(5) . .
C62 C61 C66 C65 1.1(9) . .
C60 C61 C66 C65 -177.2(5) . .
C68 N3 C67 C65 -65.3(7) . .
C64 C65 C67 N3 145.8(6) . .
C66 C65 C67 N3 -33.0(8) . .
C72 N4 C68 N3 178.5(5) . .
Cu2 N4 C68 N3 -3.7(6) . .
C72 N4 C68 C69 0.1(8) . .
Cu2 N4 C68 C69 178.0(4) . .
C67 N3 C68 N4 177.1(5) . .
C67 N3 C68 C69 -4.6(8) . .
N4 C68 C69 C70 0.8(9) . .
N3 C68 C69 C70 -177.5(5) . .
C68 C69 C70 C71 -1.1(9) . .
C69 C70 C71 C72 0.4(9) . .
C68 N4 C72 C71 -0.8(8) . .
Cu2 N4 C72 C71 -178.7(4) . .
C70 C71 C72 N4 0.5(9) . .
